data_4119508
loop_
_publ_author_name
'Jordan M. Hoyt'
'Kevin T. Sylvester'
'Scott P. Semproni'
'Paul J. Chirik'

_publ_section_title
;
 Synthesis and Electronic Structure of Bis(imino)pyridine Iron
 Metallacyclic Intermediates in Iron-Catalyzed Cyclization Reactions
;
_journal_name_full 'Journal of the American Chemical Society'
_journal_page_first 4862
_journal_page_last 4877
_journal_paper_doi 10.1021/ja400895j
_journal_volume 135
_journal_year 2013
_chemical_formula_sum 'C50 H64 Fe N4 O2 S'
_chemical_formula_weight 840.96
_chemical_name_systematic
;
 ?
;
_space_group_IT_number 2
_symmetry_cell_setting triclinic
_symmetry_space_group_name_Hall '-P 1'
_symmetry_space_group_name_H-M 'P -1'
_atom_sites_solution_hydrogens geom
_atom_sites_solution_primary direct
_atom_sites_solution_secondary difmap
_audit_creation_method SHELXL-97
_cell_angle_alpha 107.419(5)
_cell_angle_beta 95.658(4)
_cell_angle_gamma 107.102(3)
_cell_formula_units_Z 2
_cell_length_a 11.486(2)
_cell_length_b 11.764(2)
_cell_length_c 18.135(4)
_cell_measurement_reflns_used 9858
_cell_measurement_temperature 100(2)
_cell_measurement_theta_max 27.55
_cell_measurement_theta_min 2.61
_cell_volume 2187.4(7)
_computing_cell_refinement 'Bruker SAINT'
_computing_data_collection 'Bruker APEX2'
_computing_data_reduction 'Bruker SAINT'
_computing_molecular_graphics 'ORTEP3 (Farraguia, 1994)'
_computing_structure_refinement 'SHELXL-97 (Sheldrick, 2008)'
_computing_structure_solution 'SIR92 (Giacavazzo, 1993)'
_diffrn_ambient_temperature 100(2)
_diffrn_measured_fraction_theta_full 'ACTA 50'
_diffrn_measured_fraction_theta_max 0.970
_diffrn_measurement_device_type 'Bruker APEX II CCD'
_diffrn_measurement_method 'phi and omega scans'
_diffrn_radiation_monochromator graphite
_diffrn_radiation_source 'fine-focus sealed tube'
_diffrn_radiation_type MoK\a
_diffrn_radiation_wavelength 0.71073
_diffrn_reflns_av_R_equivalents 0.0252
_diffrn_reflns_av_sigmaI/netI 0.0257
_diffrn_reflns_limit_h_max 14
_diffrn_reflns_limit_h_min -14
_diffrn_reflns_limit_k_max 15
_diffrn_reflns_limit_k_min -15
_diffrn_reflns_limit_l_max 23
_diffrn_reflns_limit_l_min -23
_diffrn_reflns_number 33182
_diffrn_reflns_theta_full 'ACTA 50'
_diffrn_reflns_theta_max 27.49
_diffrn_reflns_theta_min 1.89
_exptl_absorpt_coefficient_mu 0.437
_exptl_absorpt_correction_T_max 0.7456
_exptl_absorpt_correction_T_min 0.6482
_exptl_absorpt_correction_type multi-scan
_exptl_absorpt_process_details 'SADABS V2008/1 (Bruker AXS)'
_exptl_crystal_colour green
_exptl_crystal_density_diffrn 1.277
_exptl_crystal_description shard
_exptl_crystal_F_000 900
_exptl_crystal_size_max 0.371
_exptl_crystal_size_mid 0.196
_exptl_crystal_size_min 0.129
_refine_diff_density_max 1.235
_refine_diff_density_min -0.570
_refine_diff_density_rms 0.074
_refine_ls_extinction_method none
_refine_ls_goodness_of_fit_ref 1.039
_refine_ls_hydrogen_treatment constr
_refine_ls_matrix_type full
_refine_ls_number_parameters 540
_refine_ls_number_reflns 9732
_refine_ls_number_restraints 0
_refine_ls_restrained_S_all 1.039
_refine_ls_R_factor_all 0.0584
_refine_ls_R_factor_gt 0.0478
_refine_ls_shift/su_max 0.001
_refine_ls_shift/su_mean 0.000
_refine_ls_structure_factor_coef Fsqd
_refine_ls_weighting_details 'calc w=1/[\s^2^(Fo^2^)+(0.0754P)^2^+1.8734P] where P=(Fo^2^+2Fc^2^)/3'
_refine_ls_weighting_scheme calc
_refine_ls_wR_factor_gt 0.1270
_refine_ls_wR_factor_ref 0.1371
_reflns_number_gt 8201
_reflns_number_total 9732
_reflns_threshold_expression >2\s(I)
_cod_data_source_file ja400895j_si_001_4.cif
_cod_data_source_block jmh12
_cod_original_cell_volume 2187.3(8)
_cod_database_code 4119508

loop_
_symmetry_equiv_pos_as_xyz
'x, y, z'
'-x, -y, -z'

loop_
_atom_site_label
_atom_site_type_symbol
_atom_site_fract_x
_atom_site_fract_y
_atom_site_fract_z
_atom_site_U_iso_or_equiv
_atom_site_adp_type
_atom_site_occupancy
_atom_site_symmetry_multiplicity
_atom_site_calc_flag
_atom_site_refinement_flags
_atom_site_disorder_assembly
_atom_site_disorder_group
C1 C -0.05513(19) 0.18816(19) 0.35682(12) 0.0247(4) Uani 1 1 d . . .
H1A H -0.0279 0.1750 0.4062 0.030 Uiso 1 1 calc R . .
H1B H -0.1271 0.1124 0.3244 0.030 Uiso 1 1 calc R . .
C2 C 0.04982(17) 0.20114(17) 0.31222(11) 0.0189(4) Uani 1 1 d . C .
C3 C 0.04697(18) 0.26794(17) 0.25566(11) 0.0199(4) Uani 1 1 d . C .
C4 C -0.04107(19) 0.32737(18) 0.25054(11) 0.0227(4) Uani 1 1 d . . .
C5 C -0.0390(2) 0.39156(19) 0.19672(12) 0.0251(4) Uani 1 1 d . . .
H5 H -0.0970 0.4340 0.1934 0.030 Uiso 1 1 calc R . .
C6 C 0.0466(2) 0.39359(19) 0.14836(12) 0.0240(4) Uani 1 1 d . C .
C7 C 0.13243(18) 0.33130(17) 0.15498(11) 0.0201(4) Uani 1 1 d . C .
C8 C 0.22350(18) 0.32837(19) 0.10668(11) 0.0218(4) Uani 1 1 d . C .
C9 C 0.2251(2) 0.3907(2) 0.04517(13) 0.0326(5) Uani 1 1 d . . .
H9A H 0.1740 0.3269 -0.0058 0.039 Uiso 1 1 calc R A 1
H9B H 0.3115 0.4227 0.0379 0.039 Uiso 1 1 calc R A 1
C10 C -0.0960(2) 0.3039(2) 0.37715(13) 0.0273(4) Uani 1 1 d . . .
H10A H -0.1653 0.2909 0.4057 0.033 Uiso 1 1 calc R . .
H10B H -0.0259 0.3796 0.4119 0.033 Uiso 1 1 calc R . .
C11 C -0.1381(2) 0.3242(2) 0.30144(13) 0.0290(4) Uani 1 1 d . . .
H11A H -0.2166 0.2549 0.2713 0.035 Uiso 1 1 calc R . .
H11B H -0.1548 0.4051 0.3148 0.035 Uiso 1 1 calc R . .
C12 C 0.0495(2) 0.4590(2) 0.08800(14) 0.0339(5) Uani 1 1 d . . .
H12A H -0.0121 0.4007 0.0393 0.041 Uiso 1 1 calc R B 1
H12B H 0.0246 0.5344 0.1088 0.041 Uiso 1 1 calc R B 1
C13A C 0.1752(3) 0.4997(3) 0.06788(19) 0.0333(6) Uani 0.737(5) 1 d P C 1
H13A H 0.2338 0.5698 0.1139 0.040 Uiso 0.737(5) 1 calc PR C 1
H13B H 0.1692 0.5316 0.0234 0.040 Uiso 0.737(5) 1 calc PR C 1
C13B C 0.1111(9) 0.4023(9) 0.0212(5) 0.0333(6) Uani 0.263(5) 1 d P C 2
H13C H 0.0527 0.3172 -0.0121 0.040 Uiso 0.263(5) 1 calc PR C 2
H13D H 0.1236 0.4559 -0.0122 0.040 Uiso 0.263(5) 1 calc PR C 2
C14 C 0.14220(17) 0.09471(18) 0.37749(11) 0.0202(4) Uani 1 1 d . . .
C15 C 0.07977(18) -0.03669(18) 0.35689(12) 0.0220(4) Uani 1 1 d . . .
C16 C 0.0946(2) -0.0939(2) 0.41265(13) 0.0291(4) Uani 1 1 d . . .
H16 H 0.0538 -0.1825 0.3988 0.035 Uiso 1 1 calc R . .
C17 C 0.1667(2) -0.0254(2) 0.48746(14) 0.0321(5) Uani 1 1 d . . .
H17 H 0.1765 -0.0666 0.5243 0.039 Uiso 1 1 calc R . .
C18 C 0.2246(2) 0.1037(2) 0.50790(12) 0.0290(4) Uani 1 1 d . . .
H18 H 0.2738 0.1510 0.5594 0.035 Uiso 1 1 calc R . .
C19 C 0.21271(18) 0.16659(19) 0.45490(11) 0.0233(4) Uani 1 1 d . . .
C20 C -0.01172(18) -0.11594(18) 0.27883(12) 0.0226(4) Uani 1 1 d . . .
H20 H -0.0077 -0.0620 0.2451 0.027 Uiso 1 1 calc R . .
C21 C 0.0164(2) -0.2344(2) 0.23312(14) 0.0319(5) Uani 1 1 d . . .
H21A H 0.1009 -0.2092 0.2232 0.048 Uiso 1 1 calc R . .
H21B H -0.0434 -0.2793 0.1827 0.048 Uiso 1 1 calc R . .
H21C H 0.0095 -0.2904 0.2643 0.048 Uiso 1 1 calc R . .
C22 C -0.14455(19) -0.1568(2) 0.29362(13) 0.0272(4) Uani 1 1 d . . .
H22A H -0.1519 -0.2145 0.3236 0.041 Uiso 1 1 calc R . .
H22B H -0.2039 -0.2000 0.2429 0.041 Uiso 1 1 calc R . .
H22C H -0.1626 -0.0818 0.3238 0.041 Uiso 1 1 calc R . .
C23 C 0.2684(2) 0.3106(2) 0.48479(12) 0.0290(5) Uani 1 1 d . . .
H23 H 0.2614 0.3395 0.4385 0.035 Uiso 1 1 calc R . .
C24 C 0.4062(2) 0.3590(3) 0.52452(14) 0.0425(6) Uani 1 1 d . . .
H24A H 0.4149 0.3346 0.5714 0.064 Uiso 1 1 calc R . .
H24B H 0.4392 0.4516 0.5402 0.064 Uiso 1 1 calc R . .
H24C H 0.4527 0.3219 0.4874 0.064 Uiso 1 1 calc R . .
C25 C 0.1948(3) 0.3687(2) 0.54276(13) 0.0364(5) Uani 1 1 d . . .
H25A H 0.1071 0.3390 0.5167 0.055 Uiso 1 1 calc R . .
H25B H 0.2289 0.4613 0.5594 0.055 Uiso 1 1 calc R . .
H25C H 0.2016 0.3426 0.5891 0.055 Uiso 1 1 calc R . .
C26 C 0.39260(19) 0.26018(19) 0.07150(11) 0.0229(4) Uani 1 1 d . C .
C27 C 0.51215(19) 0.3541(2) 0.09569(12) 0.0249(4) Uani 1 1 d . . .
C28 C 0.6039(2) 0.3354(2) 0.05345(13) 0.0315(5) Uani 1 1 d . . .
H28 H 0.6851 0.3969 0.0704 0.038 Uiso 1 1 calc R . .
C29 C 0.5787(2) 0.2286(2) -0.01281(14) 0.0353(5) Uani 1 1 d . . .
H29 H 0.6428 0.2154 -0.0400 0.042 Uiso 1 1 calc R . .
C30 C 0.4594(2) 0.1416(2) -0.03896(13) 0.0326(5) Uani 1 1 d . . .
H30 H 0.4417 0.0705 -0.0858 0.039 Uiso 1 1 calc R . .
C31 C 0.3642(2) 0.1549(2) 0.00129(12) 0.0264(4) Uani 1 1 d . . .
C32 C 0.54053(19) 0.48116(19) 0.16114(12) 0.0256(4) Uani 1 1 d . . .
H32 H 0.4646 0.4793 0.1841 0.031 Uiso 1 1 calc R . .
C33 C 0.5682(2) 0.5877(2) 0.12583(14) 0.0328(5) Uani 1 1 d . . .
H33A H 0.6427 0.5917 0.1032 0.049 Uiso 1 1 calc R . .
H33B H 0.5821 0.6689 0.1674 0.049 Uiso 1 1 calc R . .
H33C H 0.4973 0.5704 0.0844 0.049 Uiso 1 1 calc R . .
C34 C 0.6492(2) 0.5108(2) 0.22811(13) 0.0312(5) Uani 1 1 d . . .
H34A H 0.6350 0.4396 0.2476 0.047 Uiso 1 1 calc R . .
H34B H 0.6555 0.5876 0.2712 0.047 Uiso 1 1 calc R . .
H34C H 0.7268 0.5241 0.2084 0.047 Uiso 1 1 calc R . .
C35 C 0.2317(2) 0.0629(2) -0.03488(12) 0.0287(4) Uani 1 1 d . . .
H35 H 0.1776 0.0835 0.0034 0.034 Uiso 1 1 calc R . .
C36 C 0.1819(2) 0.0781(2) -0.11163(13) 0.0333(5) Uani 1 1 d . . .
H36A H 0.1869 0.1663 -0.1012 0.050 Uiso 1 1 calc R . .
H36B H 0.0950 0.0223 -0.1321 0.050 Uiso 1 1 calc R . .
H36C H 0.2319 0.0555 -0.1507 0.050 Uiso 1 1 calc R . .
C37 C 0.2204(3) -0.0762(2) -0.05274(14) 0.0413(6) Uani 1 1 d . . .
H37A H 0.2681 -0.1000 -0.0931 0.062 Uiso 1 1 calc R . .
H37B H 0.1327 -0.1299 -0.0721 0.062 Uiso 1 1 calc R . .
H37C H 0.2532 -0.0875 -0.0045 0.062 Uiso 1 1 calc R . .
C41 C 0.17617(18) 0.00668(17) 0.14594(11) 0.0210(4) Uani 1 1 d . . .
H38A H 0.1204 -0.0421 0.1693 0.025 Uiso 1 1 calc R D 1
H38B H 0.1457 0.0436 0.1118 0.025 Uiso 1 1 calc R D 1
C40 C 0.30291(19) 0.02412(18) 0.16179(11) 0.0231(4) Uani 1 1 d . C .
H39 H 0.3592 0.0728 0.1386 0.028 Uiso 1 1 calc R E 1
C43 C 0.34864(19) -0.03484(19) 0.21574(12) 0.0252(4) Uani 1 1 d . . .
H40A H 0.2874 -0.0527 0.2492 0.030 Uiso 1 1 calc R C .
H40B H 0.3545 -0.1167 0.1837 0.030 Uiso 1 1 calc R . .
C42 C 0.46942(19) 0.16447(19) 0.32328(12) 0.0242(4) Uani 1 1 d . . .
H41A H 0.5484 0.2070 0.3630 0.029 Uiso 1 1 calc R C .
H41B H 0.4003 0.1459 0.3513 0.029 Uiso 1 1 calc R . .
C39 C 0.45207(19) 0.24971(19) 0.27882(12) 0.0240(4) Uani 1 1 d . C .
H42 H 0.4781 0.2403 0.2299 0.029 Uiso 1 1 calc R F 1
C38 C 0.39877(18) 0.34214(18) 0.30761(11) 0.0220(4) Uani 1 1 d . . .
H43A H 0.3723 0.3525 0.3565 0.026 Uiso 1 1 calc R G 1
H43B H 0.3889 0.3947 0.2784 0.026 Uiso 1 1 calc R G 1
C44 C 0.45740(18) -0.14169(19) 0.32958(12) 0.0225(4) Uani 1 1 d . . .
C45 C 0.4309(2) -0.1021(2) 0.40413(13) 0.0298(5) Uani 1 1 d . . .
H45 H 0.4640 -0.0151 0.4364 0.036 Uiso 1 1 calc R . .
C46 C 0.3561(2) -0.1900(2) 0.43127(13) 0.0324(5) Uani 1 1 d . . .
H46 H 0.3402 -0.1630 0.4830 0.039 Uiso 1 1 calc R . .
C47 C 0.3039(2) -0.3170(2) 0.38418(13) 0.0286(4) Uani 1 1 d . . .
C48 C 0.3280(2) -0.3543(2) 0.30884(13) 0.0320(5) Uani 1 1 d . . .
H48 H 0.2910 -0.4404 0.2754 0.038 Uiso 1 1 calc R . .
C49 C 0.4053(2) -0.2681(2) 0.28145(13) 0.0297(4) Uani 1 1 d . . .
H49 H 0.4225 -0.2953 0.2301 0.036 Uiso 1 1 calc R . .
C50 C 0.2221(3) -0.4116(2) 0.41454(16) 0.0443(6) Uani 1 1 d . . .
H50A H 0.2022 -0.4974 0.3767 0.067 Uiso 1 1 calc R . .
H50B H 0.1450 -0.3935 0.4211 0.067 Uiso 1 1 calc R . .
H50C H 0.2661 -0.4054 0.4655 0.067 Uiso 1 1 calc R . .
N1 N 0.13802(15) 0.15626(14) 0.31996(9) 0.0195(3) Uani 1 1 d . . .
N2 N 0.13501(15) 0.27024(14) 0.20906(9) 0.0184(3) Uani 1 1 d . . .
N3 N 0.30099(15) 0.26964(15) 0.11988(9) 0.0207(3) Uani 1 1 d . . .
N4 N 0.47188(15) 0.04645(16) 0.26744(10) 0.0220(3) Uani 1 1 d . . .
O1 O 0.58753(15) -0.10185(16) 0.22670(10) 0.0321(3) Uani 1 1 d . . .
O2 O 0.65221(13) 0.06140(15) 0.36111(9) 0.0293(3) Uani 1 1 d . . .
S1 S 0.55512(4) -0.03003(5) 0.29565(3) 0.02265(12) Uani 1 1 d . . .
Fe1A Fe 0.27380(3) 0.19842(3) 0.20891(2) 0.01918(12) Uani 0.9020(11) 1 d P C 1
Fe1B Fe 0.2396(3) 0.1896(3) 0.2374(2) 0.01918(12) Uani 0.0980(11) 1 d P C 2

loop_
_atom_site_aniso_label
_atom_site_aniso_U_11
_atom_site_aniso_U_22
_atom_site_aniso_U_33
_atom_site_aniso_U_23
_atom_site_aniso_U_13
_atom_site_aniso_U_12
C1 0.0240(9) 0.0225(10) 0.0284(10) 0.0100(8) 0.0079(8) 0.0071(8)
C2 0.0217(8) 0.0127(8) 0.0158(8) 0.0015(6) 0.0009(7) 0.0012(7)
C3 0.0241(9) 0.0119(8) 0.0173(8) 0.0006(7) -0.0009(7) 0.0033(7)
C4 0.0269(9) 0.0173(9) 0.0205(9) 0.0021(7) 0.0031(7) 0.0076(7)
C5 0.0301(10) 0.0226(10) 0.0247(9) 0.0053(8) 0.0035(8) 0.0155(8)
C6 0.0306(10) 0.0223(9) 0.0199(9) 0.0059(7) 0.0024(8) 0.0126(8)
C7 0.0250(9) 0.0161(8) 0.0158(8) 0.0027(7) -0.0013(7) 0.0070(7)
C8 0.0257(9) 0.0219(9) 0.0168(8) 0.0046(7) 0.0006(7) 0.0102(8)
C9 0.0429(12) 0.0425(13) 0.0287(11) 0.0207(10) 0.0139(10) 0.0268(11)
C10 0.0310(10) 0.0238(10) 0.0275(10) 0.0076(8) 0.0113(8) 0.0097(8)
C11 0.0320(11) 0.0287(11) 0.0318(11) 0.0100(9) 0.0115(9) 0.0172(9)
C12 0.0464(13) 0.0415(13) 0.0317(11) 0.0204(10) 0.0131(10) 0.0309(11)
C13A 0.0418(16) 0.0387(16) 0.0325(15) 0.0222(12) 0.0098(12) 0.0216(13)
C13B 0.0418(16) 0.0387(16) 0.0325(15) 0.0222(12) 0.0098(12) 0.0216(13)
C14 0.0191(8) 0.0178(9) 0.0216(9) 0.0065(7) 0.0016(7) 0.0043(7)
C15 0.0204(9) 0.0190(9) 0.0242(9) 0.0067(7) 0.0018(7) 0.0048(7)
C16 0.0311(10) 0.0222(10) 0.0330(11) 0.0125(9) 0.0013(9) 0.0061(8)
C17 0.0339(11) 0.0348(12) 0.0313(11) 0.0186(9) 0.0024(9) 0.0109(9)
C18 0.0266(10) 0.0332(11) 0.0226(9) 0.0101(8) -0.0010(8) 0.0050(8)
C19 0.0228(9) 0.0222(10) 0.0207(9) 0.0062(7) 0.0023(7) 0.0033(7)
C20 0.0240(9) 0.0153(9) 0.0231(9) 0.0055(7) 0.0016(7) 0.0013(7)
C21 0.0349(11) 0.0177(10) 0.0349(11) 0.0029(8) 0.0074(9) 0.0037(8)
C22 0.0234(9) 0.0216(10) 0.0299(10) 0.0073(8) 0.0018(8) 0.0010(8)
C23 0.0369(11) 0.0213(10) 0.0176(9) 0.0028(7) 0.0029(8) -0.0011(8)
C24 0.0369(12) 0.0382(13) 0.0272(11) -0.0002(10) 0.0007(9) -0.0094(10)
C25 0.0530(14) 0.0283(11) 0.0223(10) 0.0046(9) 0.0079(10) 0.0099(10)
C26 0.0269(9) 0.0217(9) 0.0195(9) 0.0030(7) 0.0000(7) 0.0130(8)
C27 0.0257(9) 0.0250(10) 0.0208(9) 0.0023(8) 0.0005(8) 0.0112(8)
C28 0.0263(10) 0.0372(12) 0.0274(10) 0.0041(9) 0.0021(8) 0.0140(9)
C29 0.0357(12) 0.0422(13) 0.0290(11) 0.0035(10) 0.0077(9) 0.0233(10)
C30 0.0408(12) 0.0319(11) 0.0225(10) -0.0009(8) 0.0026(9) 0.0201(10)
C31 0.0334(11) 0.0239(10) 0.0187(9) 0.0016(8) -0.0016(8) 0.0136(8)
C32 0.0247(9) 0.0241(10) 0.0218(9) 0.0010(8) 0.0027(8) 0.0073(8)
C33 0.0405(12) 0.0282(11) 0.0282(11) 0.0059(9) 0.0043(9) 0.0144(9)
C34 0.0303(11) 0.0252(10) 0.0282(10) 0.0066(8) -0.0023(9) 0.0006(8)
C35 0.0366(11) 0.0240(10) 0.0189(9) 0.0015(8) -0.0018(8) 0.0096(9)
C36 0.0316(11) 0.0396(13) 0.0259(10) 0.0106(9) -0.0003(9) 0.0109(10)
C37 0.0615(16) 0.0254(11) 0.0245(11) -0.0009(9) -0.0082(11) 0.0120(11)
C41 0.0231(9) 0.0140(8) 0.0215(9) 0.0039(7) -0.0005(7) 0.0039(7)
C40 0.0262(9) 0.0182(9) 0.0200(9) 0.0029(7) 0.0005(7) 0.0056(7)
C43 0.0250(9) 0.0187(9) 0.0255(10) 0.0026(8) -0.0030(8) 0.0062(8)
C42 0.0248(9) 0.0218(9) 0.0215(9) 0.0042(7) -0.0010(7) 0.0067(8)
C39 0.0266(9) 0.0196(9) 0.0206(9) 0.0050(7) 0.0009(7) 0.0039(7)
C38 0.0258(9) 0.0179(9) 0.0167(8) 0.0038(7) -0.0016(7) 0.0036(7)
C44 0.0216(9) 0.0224(9) 0.0231(9) 0.0072(8) 0.0015(7) 0.0085(7)
C45 0.0358(11) 0.0204(10) 0.0242(10) 0.0026(8) 0.0065(8) 0.0021(8)
C46 0.0395(12) 0.0259(11) 0.0254(10) 0.0052(8) 0.0097(9) 0.0049(9)
C47 0.0291(10) 0.0215(10) 0.0305(11) 0.0072(8) 0.0035(8) 0.0046(8)
C48 0.0371(11) 0.0195(10) 0.0309(11) 0.0009(8) 0.0036(9) 0.0064(9)
C49 0.0372(11) 0.0264(11) 0.0235(10) 0.0031(8) 0.0070(9) 0.0132(9)
C50 0.0530(15) 0.0262(12) 0.0421(14) 0.0093(10) 0.0128(12) -0.0016(11)
N1 0.0209(7) 0.0128(7) 0.0183(7) 0.0015(6) 0.0010(6) 0.0015(6)
N2 0.0219(7) 0.0133(7) 0.0152(7) 0.0019(6) -0.0010(6) 0.0041(6)
N3 0.0237(8) 0.0148(7) 0.0182(7) -0.0001(6) -0.0027(6) 0.0071(6)
N4 0.0223(8) 0.0213(8) 0.0215(8) 0.0061(6) -0.0009(6) 0.0094(6)
O1 0.0375(8) 0.0380(9) 0.0333(8) 0.0165(7) 0.0167(7) 0.0234(7)
O2 0.0193(7) 0.0325(8) 0.0356(8) 0.0157(7) -0.0004(6) 0.0060(6)
S1 0.0204(2) 0.0267(3) 0.0246(2) 0.01133(19) 0.00453(18) 0.01099(19)
Fe1A 0.02504(18) 0.01379(15) 0.01535(19) 0.00367(12) -0.00293(14) 0.00546(12)
Fe1B 0.02504(18) 0.01379(15) 0.01535(19) 0.00367(12) -0.00293(14) 0.00546(12)

loop_
_atom_type_symbol
_atom_type_description
_atom_type_scat_dispersion_real
_atom_type_scat_dispersion_imag
_atom_type_scat_source
C C 0.0033 0.0016 'International Tables Vol C Tables 4.2.6.8 and 6.1.1.4'
H H 0.0000 0.0000 'International Tables Vol C Tables 4.2.6.8 and 6.1.1.4'
N N 0.0061 0.0033 'International Tables Vol C Tables 4.2.6.8 and 6.1.1.4'
O O 0.0106 0.0060 'International Tables Vol C Tables 4.2.6.8 and 6.1.1.4'
S S 0.1246 0.1234 'International Tables Vol C Tables 4.2.6.8 and 6.1.1.4'
Fe Fe 0.3463 0.8444 'International Tables Vol C Tables 4.2.6.8 and 6.1.1.4'

loop_
_geom_angle_atom_site_label_1
_geom_angle_atom_site_label_2
_geom_angle_atom_site_label_3
_geom_angle
C2 C1 C10 112.62(17)
N1 C2 C3 119.22(17)
N1 C2 C1 124.35(17)
C3 C2 C1 116.41(17)
N2 C3 C4 122.00(17)
N2 C3 C2 117.23(17)
C4 C3 C2 120.77(18)
C3 C4 C5 118.79(18)
C3 C4 C11 121.93(18)
C5 C4 C11 119.28(18)
C6 C5 C4 120.48(19)
C5 C6 C7 118.70(18)
C5 C6 C12 122.01(18)
C7 C6 C12 119.29(18)
N2 C7 C6 122.15(18)
N2 C7 C8 115.77(17)
C6 C7 C8 122.08(18)
N3 C8 C7 116.39(17)
N3 C8 C9 124.67(18)
C7 C8 C9 118.94(17)
C13B C9 C8 113.6(4)
C13B C9 C13A 47.2(4)
C8 C9 C13A 112.13(19)
C11 C10 C1 109.16(17)
C4 C11 C10 111.76(18)
C13A C12 C6 112.9(2)
C13A C12 C13B 45.3(4)
C6 C12 C13B 110.7(3)
C12 C13A C9 111.3(2)
C9 C13B C12 115.9(6)
C15 C14 C19 119.78(18)
C15 C14 N1 120.78(17)
C19 C14 N1 119.41(17)
C16 C15 C14 118.72(18)
C16 C15 C20 118.67(18)
C14 C15 C20 122.39(18)
C17 C16 C15 122.0(2)
C16 C17 C18 119.0(2)
C17 C18 C19 121.82(19)
C18 C19 C14 118.67(18)
C18 C19 C23 118.36(18)
C14 C19 C23 122.82(18)
C15 C20 C22 109.78(16)
C15 C20 C21 113.41(18)
C22 C20 C21 108.92(16)
C19 C23 C24 112.3(2)
C19 C23 C25 110.32(18)
C24 C23 C25 109.77(18)
C31 C26 C27 120.01(19)
C31 C26 N3 120.01(18)
C27 C26 N3 119.95(17)
C28 C27 C26 118.99(19)
C28 C27 C32 118.56(19)
C26 C27 C32 122.15(18)
C29 C28 C27 121.2(2)
C30 C29 C28 119.3(2)
C29 C30 C31 122.0(2)
C30 C31 C26 118.3(2)
C30 C31 C35 119.41(18)
C26 C31 C35 122.12(19)
C27 C32 C34 113.59(18)
C27 C32 C33 109.46(17)
C34 C32 C33 109.46(18)
C31 C35 C37 113.3(2)
C31 C35 C36 110.70(19)
C37 C35 C36 108.27(18)
C40 C41 Fe1A 71.42(11)
C40 C41 Fe1B 81.05(15)
Fe1A C41 Fe1B 18.76(12)
C41 C40 C43 119.04(18)
C41 C40 Fe1A 69.75(11)
C43 C40 Fe1A 120.09(13)
C41 C40 Fe1B 63.41(13)
C43 C40 Fe1B 108.52(16)
Fe1A C40 Fe1B 16.48(10)
N4 C43 C40 113.04(17)
N4 C42 C39 109.08(16)
C38 C39 C42 121.71(18)
C38 C39 Fe1A 69.80(12)
C42 C39 Fe1A 116.93(13)
C38 C39 Fe1B 63.77(13)
C42 C39 Fe1B 105.15(16)
Fe1A C39 Fe1B 17.33(11)
C39 C38 Fe1A 71.48(11)
C39 C38 Fe1B 79.75(15)
Fe1A C38 Fe1B 19.02(13)
C45 C44 C49 120.05(19)
C45 C44 S1 119.64(16)
C49 C44 S1 120.30(16)
C46 C45 C44 119.6(2)
C45 C46 C47 121.1(2)
C48 C47 C46 118.5(2)
C48 C47 C50 121.0(2)
C46 C47 C50 120.4(2)
C49 C48 C47 121.1(2)
C48 C49 C44 119.51(19)
C2 N1 C14 118.71(16)
C2 N1 Fe1B 105.62(15)
C14 N1 Fe1B 135.63(15)
C3 N2 C7 117.84(16)
C3 N2 Fe1B 108.9(2)
C7 N2 Fe1B 133.2(2)
C3 N2 Fe1A 129.07(13)
C7 N2 Fe1A 113.08(12)
Fe1B N2 Fe1A 20.13(15)
C8 N3 C26 119.03(17)
C8 N3 Fe1A 114.16(13)
C26 N3 Fe1A 126.81(13)
C42 N4 C43 113.01(15)
C42 N4 S1 119.84(13)
C43 N4 S1 114.99(13)
O1 S1 O2 119.59(10)
O1 S1 N4 107.46(9)
O2 S1 N4 106.91(9)
O1 S1 C44 106.26(10)
O2 S1 C44 108.70(9)
N4 S1 C44 107.37(9)
N2 Fe1A N3 80.54(7)
N2 Fe1A C41 100.81(7)
N3 Fe1A C41 101.64(7)
N2 Fe1A C38 98.09(7)
N3 Fe1A C38 103.44(7)
C41 Fe1A C38 150.67(8)
N2 Fe1A C40 139.49(7)
N3 Fe1A C40 101.05(7)
C41 Fe1A C40 38.83(8)
C38 Fe1A C40 120.23(8)
N2 Fe1A C39 136.79(7)
N3 Fe1A C39 106.17(7)
C41 Fe1A C39 118.60(8)
C38 Fe1A C39 38.72(8)
C40 Fe1A C39 82.24(8)
N2 Fe1B N1 88.82(19)
N2 Fe1B C38 102.83(15)
N1 Fe1B C38 101.84(18)
N2 Fe1B C41 104.00(15)
N1 Fe1B C41 102.15(17)
C38 Fe1B C41 144.1(2)
N2 Fe1B C39 133.89(19)
N1 Fe1B C39 114.77(17)
C38 Fe1B C39 36.48(9)
C41 Fe1B C39 108.33(18)
N2 Fe1B C40 131.9(2)
N1 Fe1B C40 117.94(17)
C38 Fe1B C40 108.82(18)
C41 Fe1B C40 35.54(9)
C39 Fe1B C40 72.79(13)

loop_
_geom_bond_atom_site_label_1
_geom_bond_atom_site_label_2
_geom_bond_distance
C1 C2 1.513(3)
C1 C10 1.523(3)
C2 N1 1.287(3)
C2 C3 1.470(3)
C3 N2 1.380(2)
C3 C4 1.399(3)
C4 C5 1.400(3)
C4 C11 1.515(3)
C5 C6 1.381(3)
C6 C7 1.406(3)
C6 C12 1.512(3)
C7 N2 1.381(2)
C7 C8 1.431(3)
C8 N3 1.321(3)
C8 C9 1.506(3)
C9 C13B 1.396(9)
C9 C13A 1.518(4)
C10 C11 1.519(3)
C12 C13A 1.500(4)
C12 C13B 1.541(9)
C14 C15 1.412(3)
C14 C19 1.416(3)
C14 N1 1.441(2)
C15 C16 1.394(3)
C15 C20 1.522(3)
C16 C17 1.381(3)
C17 C18 1.381(3)
C18 C19 1.396(3)
C19 C23 1.522(3)
C20 C22 1.535(3)
C20 C21 1.536(3)
C23 C24 1.532(3)
C23 C25 1.540(3)
C26 C31 1.414(3)
C26 C27 1.413(3)
C26 N3 1.443(3)
C27 C28 1.393(3)
C27 C32 1.525(3)
C28 C29 1.385(3)
C29 C30 1.381(3)
C30 C31 1.394(3)
C31 C35 1.525(3)
C32 C34 1.532(3)
C32 C33 1.539(3)
C35 C37 1.532(3)
C35 C36 1.533(3)
C41 C40 1.397(3)
C41 Fe1A 2.0897(19)
C41 Fe1B 2.149(4)
C40 C43 1.494(3)
C40 Fe1A 2.111(2)
C40 Fe1B 2.373(4)
C43 N4 1.484(2)
C42 N4 1.463(3)
C42 C39 1.505(3)
C39 C38 1.394(3)
C39 Fe1A 2.114(2)
C39 Fe1B 2.308(4)
C38 Fe1A 2.0921(19)
C38 Fe1B 2.104(4)
C44 C45 1.387(3)
C44 C49 1.389(3)
C44 S1 1.765(2)
C45 C46 1.384(3)
C46 C47 1.389(3)
C47 C48 1.387(3)
C47 C50 1.510(3)
C48 C49 1.386(3)
N1 Fe1B 2.045(5)
N2 Fe1B 1.856(3)
N2 Fe1A 2.0117(17)
N3 Fe1A 2.0400(18)
N4 S1 1.6342(17)
O1 S1 1.4353(16)
O2 S1 1.4418(16)

loop_
_geom_torsion_atom_site_label_1
_geom_torsion_atom_site_label_2
_geom_torsion_atom_site_label_3
_geom_torsion_atom_site_label_4
_geom_torsion
C10 C1 C2 N1 145.12(19)
C10 C1 C2 C3 -36.0(2)
N1 C2 C3 N2 4.9(2)
C1 C2 C3 N2 -174.00(15)
N1 C2 C3 C4 -174.45(17)
C1 C2 C3 C4 6.6(2)
N2 C3 C4 C5 -0.3(3)
C2 C3 C4 C5 178.99(17)
N2 C3 C4 C11 179.68(17)
C2 C3 C4 C11 -1.0(3)
C3 C4 C5 C6 1.5(3)
C11 C4 C5 C6 -178.56(19)
C4 C5 C6 C7 -0.8(3)
C4 C5 C6 C12 178.4(2)
C5 C6 C7 N2 -1.1(3)
C12 C6 C7 N2 179.74(18)
C5 C6 C7 C8 179.59(18)
C12 C6 C7 C8 0.4(3)
N2 C7 C8 N3 -1.0(2)
C6 C7 C8 N3 178.30(17)
N2 C7 C8 C9 178.82(17)
C6 C7 C8 C9 -1.8(3)
N3 C8 C9 C13B 156.6(5)
C7 C8 C9 C13B -23.3(5)
N3 C8 C9 C13A -152.0(2)
C7 C8 C9 C13A 28.2(3)
C2 C1 C10 C11 58.8(2)
C3 C4 C11 C10 24.6(3)
C5 C4 C11 C10 -155.36(18)
C1 C10 C11 C4 -52.0(2)
C5 C6 C12 C13A 154.9(2)
C7 C6 C12 C13A -26.0(3)
C5 C6 C12 C13B -156.2(4)
C7 C6 C12 C13B 22.9(5)
C6 C12 C13A C9 51.8(3)
C13B C12 C13A C9 -45.2(5)
C13B C9 C13A C12 49.4(5)
C8 C9 C13A C12 -52.8(3)
C8 C9 C13B C12 49.1(7)
C13A C9 C13B C12 -49.9(5)
C13A C12 C13B C9 53.0(5)
C6 C12 C13B C9 -49.2(7)
C19 C14 C15 C16 -3.3(3)
N1 C14 C15 C16 174.95(18)
C19 C14 C15 C20 171.29(18)
N1 C14 C15 C20 -10.5(3)
C14 C15 C16 C17 1.0(3)
C20 C15 C16 C17 -173.8(2)
C15 C16 C17 C18 0.9(4)
C16 C17 C18 C19 -0.4(3)
C17 C18 C19 C14 -1.9(3)
C17 C18 C19 C23 173.8(2)
C15 C14 C19 C18 3.7(3)
N1 C14 C19 C18 -174.54(18)
C15 C14 C19 C23 -171.76(19)
N1 C14 C19 C23 10.0(3)
C16 C15 C20 C22 64.8(2)
C14 C15 C20 C22 -109.7(2)
C16 C15 C20 C21 -57.3(2)
C14 C15 C20 C21 128.2(2)
C18 C19 C23 C24 53.8(3)
C14 C19 C23 C24 -130.8(2)
C18 C19 C23 C25 -69.0(3)
C14 C19 C23 C25 106.4(2)
C31 C26 C27 C28 -5.8(3)
N3 C26 C27 C28 172.14(19)
C31 C26 C27 C32 167.85(19)
N3 C26 C27 C32 -14.3(3)
C26 C27 C28 C29 2.0(3)
C32 C27 C28 C29 -171.9(2)
C27 C28 C29 C30 2.3(4)
C28 C29 C30 C31 -2.8(4)
C29 C30 C31 C26 -0.9(3)
C29 C30 C31 C35 174.0(2)
C27 C26 C31 C30 5.2(3)
N3 C26 C31 C30 -172.65(19)
C27 C26 C31 C35 -169.50(19)
N3 C26 C31 C35 12.6(3)
C28 C27 C32 C34 -61.6(3)
C26 C27 C32 C34 124.8(2)
C28 C27 C32 C33 61.1(3)
C26 C27 C32 C33 -112.5(2)
C30 C31 C35 C37 56.7(3)
C26 C31 C35 C37 -128.6(2)
C30 C31 C35 C36 -65.2(3)
C26 C31 C35 C36 109.5(2)
Fe1A C41 C40 C43 113.98(17)
Fe1B C41 C40 C43 97.4(2)
Fe1B C41 C40 Fe1A -16.60(11)
Fe1A C41 C40 Fe1B 16.60(11)
C41 C40 C43 N4 -142.51(18)
Fe1A C40 C43 N4 -60.3(2)
Fe1B C40 C43 N4 -73.2(2)
N4 C42 C39 C38 154.46(18)
N4 C42 C39 Fe1A 72.59(19)
N4 C42 C39 Fe1B 86.23(19)
C42 C39 C38 Fe1A -109.88(18)
Fe1B C39 C38 Fe1A -17.70(12)
C42 C39 C38 Fe1B -92.2(2)
Fe1A C39 C38 Fe1B 17.70(12)
C49 C44 C45 C46 2.4(3)
S1 C44 C45 C46 -178.86(18)
C44 C45 C46 C47 -1.9(4)
C45 C46 C47 C48 -0.2(4)
C45 C46 C47 C50 -179.8(2)
C46 C47 C48 C49 1.8(4)
C50 C47 C48 C49 -178.6(2)
C47 C48 C49 C44 -1.4(4)
C45 C44 C49 C48 -0.8(3)
S1 C44 C49 C48 -179.52(18)
C3 C2 N1 C14 177.93(15)
C1 C2 N1 C14 -3.2(3)
C3 C2 N1 Fe1B -4.0(2)
C1 C2 N1 Fe1B 174.77(17)
C15 C14 N1 C2 89.7(2)
C19 C14 N1 C2 -92.1(2)
C15 C14 N1 Fe1B -87.6(2)
C19 C14 N1 Fe1B 90.7(2)
C4 C3 N2 C7 -1.4(3)
C2 C3 N2 C7 179.21(15)
C4 C3 N2 Fe1B 176.71(17)
C2 C3 N2 Fe1B -2.6(2)
C4 C3 N2 Fe1A 177.31(13)
C2 C3 N2 Fe1A -2.0(2)
C6 C7 N2 C3 2.2(3)
C8 C7 N2 C3 -178.47(15)
C6 C7 N2 Fe1B -175.42(19)
C8 C7 N2 Fe1B 3.9(3)
C6 C7 N2 Fe1A -176.76(14)
C8 C7 N2 Fe1A 2.6(2)
C7 C8 N3 C26 178.17(16)
C9 C8 N3 C26 -1.7(3)
C7 C8 N3 Fe1A -1.0(2)
C9 C8 N3 Fe1A 179.12(16)
C31 C26 N3 C8 -90.4(2)
C27 C26 N3 C8 91.7(2)
C31 C26 N3 Fe1A 88.7(2)
C27 C26 N3 Fe1A -89.2(2)
C39 C42 N4 C43 -70.6(2)
C39 C42 N4 S1 148.80(14)
C40 C43 N4 C42 64.8(2)
C40 C43 N4 S1 -152.58(14)
C42 N4 S1 O1 -153.86(15)
C43 N4 S1 O1 66.27(16)
C42 N4 S1 O2 -24.31(17)
C43 N4 S1 O2 -164.18(14)
C42 N4 S1 C44 92.18(16)
C43 N4 S1 C44 -47.68(16)
C45 C44 S1 O1 167.02(18)
C49 C44 S1 O1 -14.2(2)
C45 C44 S1 O2 37.1(2)
C49 C44 S1 O2 -144.14(17)
C45 C44 S1 N4 -78.22(19)
C49 C44 S1 N4 100.55(18)
C3 N2 Fe1A N3 178.82(16)
C7 N2 Fe1A N3 -2.37(12)
Fe1B N2 Fe1A N3 -179.5(3)
C3 N2 Fe1A C41 78.66(16)
C7 N2 Fe1A C41 -102.54(13)
Fe1B N2 Fe1A C41 80.3(3)
C3 N2 Fe1A C38 -78.80(16)
C7 N2 Fe1A C38 100.00(13)
Fe1B N2 Fe1A C38 -77.2(3)
C3 N2 Fe1A C40 82.85(18)
C7 N2 Fe1A C40 -98.34(16)
Fe1B N2 Fe1A C40 84.5(3)
C3 N2 Fe1A C39 -77.58(18)
C7 N2 Fe1A C39 101.22(15)
Fe1B N2 Fe1A C39 -75.9(3)
C8 N3 Fe1A N2 1.87(13)
C26 N3 Fe1A N2 -177.24(16)
C8 N3 Fe1A C41 101.07(14)
C26 N3 Fe1A C41 -78.04(16)
C8 N3 Fe1A C38 -94.26(14)
C26 N3 Fe1A C38 86.63(16)
C8 N3 Fe1A C40 140.70(14)
C26 N3 Fe1A C40 -38.41(16)
C8 N3 Fe1A C39 -134.27(14)
C26 N3 Fe1A C39 46.62(16)
C40 C41 Fe1A N2 175.66(12)
Fe1B C41 Fe1A N2 -65.7(3)
C40 C41 Fe1A N3 93.21(12)
Fe1B C41 Fe1A N3 -148.1(3)
C40 C41 Fe1A C38 -55.1(2)
Fe1B C41 Fe1A C38 63.5(3)
Fe1B C41 Fe1A C40 118.6(3)
C40 C41 Fe1A C39 -22.66(15)
Fe1B C41 Fe1A C39 96.0(3)
C39 C38 Fe1A N2 178.67(12)
Fe1B C38 Fe1A N2 65.3(3)
C39 C38 Fe1A N3 -99.19(12)
Fe1B C38 Fe1A N3 147.5(3)
C39 C38 Fe1A C41 48.9(2)
Fe1B C38 Fe1A C41 -64.4(3)
C39 C38 Fe1A C40 12.36(15)
Fe1B C38 Fe1A C40 -101.0(3)
Fe1B C38 Fe1A C39 -113.3(3)
C41 C40 Fe1A N2 -6.58(18)
C43 C40 Fe1A N2 -119.17(16)
Fe1B C40 Fe1A N2 -70.8(3)
C41 C40 Fe1A N3 -94.90(12)
C43 C40 Fe1A N3 152.51(15)
Fe1B C40 Fe1A N3 -159.1(3)
C43 C40 Fe1A C41 -112.6(2)
Fe1B C40 Fe1A C41 -64.2(3)
C41 C40 Fe1A C38 152.28(12)
C43 C40 Fe1A C38 39.68(19)
Fe1B C40 Fe1A C38 88.0(3)
C41 C40 Fe1A C39 160.04(13)
C43 C40 Fe1A C39 47.45(16)
Fe1B C40 Fe1A C39 95.8(3)
C38 C39 Fe1A N2 -1.93(17)
C42 C39 Fe1A N2 114.26(15)
Fe1B C39 Fe1A N2 64.4(3)
C38 C39 Fe1A N3 91.44(12)
C42 C39 Fe1A N3 -152.37(14)
Fe1B C39 Fe1A N3 157.7(3)
C38 C39 Fe1A C41 -155.14(12)
C42 C39 Fe1A C41 -38.95(18)
Fe1B C39 Fe1A C41 -88.8(3)
C42 C39 Fe1A C38 116.2(2)
Fe1B C39 Fe1A C38 66.3(3)
C38 C39 Fe1A C40 -169.24(13)
C42 C39 Fe1A C40 -53.06(15)
Fe1B C39 Fe1A C40 -102.9(3)
C3 N2 Fe1B N1 0.38(16)
C7 N2 Fe1B N1 178.14(17)
Fe1A N2 Fe1B N1 -178.3(3)
C3 N2 Fe1B C38 -101.5(2)
C7 N2 Fe1B C38 76.3(3)
Fe1A N2 Fe1B C38 79.9(3)
C3 N2 Fe1B C41 102.6(2)
C7 N2 Fe1B C41 -79.6(3)
Fe1A N2 Fe1B C41 -76.0(3)
C3 N2 Fe1B C39 -123.8(3)
C7 N2 Fe1B C39 54.0(4)
Fe1A N2 Fe1B C39 57.5(3)
C3 N2 Fe1B C40 128.1(3)
C7 N2 Fe1B C40 -54.2(4)
Fe1A N2 Fe1B C40 -50.6(3)
C2 N1 Fe1B N2 2.06(16)
C14 N1 Fe1B N2 179.58(17)
C2 N1 Fe1B C38 104.93(16)
C14 N1 Fe1B C38 -77.6(2)
C2 N1 Fe1B C41 -102.00(16)
C14 N1 Fe1B C41 75.5(2)
C2 N1 Fe1B C39 141.01(16)
C14 N1 Fe1B C39 -41.5(3)
C2 N1 Fe1B C40 -136.11(16)
C14 N1 Fe1B C40 41.4(3)
C39 C38 Fe1B N2 -152.6(2)
Fe1A C38 Fe1B N2 -90.4(3)
C39 C38 Fe1B N1 115.89(16)
Fe1A C38 Fe1B N1 178.1(4)
C39 C38 Fe1B C41 -15.1(4)
Fe1A C38 Fe1B C41 47.1(3)
Fe1A C38 Fe1B C39 62.2(3)
C39 C38 Fe1B C40 -9.36(19)
Fe1A C38 Fe1B C40 52.8(2)
C40 C41 Fe1B N2 146.6(2)
Fe1A C41 Fe1B N2 89.3(3)
C40 C41 Fe1B N1 -121.55(16)
Fe1A C41 Fe1B N1 -178.9(3)
C40 C41 Fe1B C38 9.4(4)
Fe1A C41 Fe1B C38 -48.0(3)
C40 C41 Fe1B C39 -0.02(19)
Fe1A C41 Fe1B C39 -57.4(2)
Fe1A C41 Fe1B C40 -57.4(3)
C38 C39 Fe1B N2 38.5(3)
C42 C39 Fe1B N2 156.8(3)
Fe1A C39 Fe1B N2 -68.2(3)
C38 C39 Fe1B N1 -75.86(18)
C42 C39 Fe1B N1 42.4(2)
Fe1A C39 Fe1B N1 177.5(4)
C42 C39 Fe1B C38 118.27(19)
Fe1A C39 Fe1B C38 -106.7(3)
C38 C39 Fe1B C41 170.7(2)
C42 C39 Fe1B C41 -71.0(2)
Fe1A C39 Fe1B C41 64.1(3)
C38 C39 Fe1B C40 170.72(19)
C42 C39 Fe1B C40 -71.01(16)
Fe1A C39 Fe1B C40 64.1(2)
C41 C40 Fe1B N2 -45.8(3)
C43 C40 Fe1B N2 -159.7(3)
Fe1A C40 Fe1B N2 63.3(3)
C41 C40 Fe1B N1 70.57(19)
C43 C40 Fe1B N1 -43.3(2)
Fe1A C40 Fe1B N1 179.7(4)
C41 C40 Fe1B C38 -174.2(2)
C43 C40 Fe1B C38 71.9(2)
Fe1A C40 Fe1B C38 -65.1(3)
C43 C40 Fe1B C41 -113.88(19)
Fe1A C40 Fe1B C41 109.1(3)
C41 C40 Fe1B C39 179.98(19)
C43 C40 Fe1B C39 66.10(17)
Fe1A C40 Fe1B C39 -70.9(3)
